data_7154942
loop_
_publ_author_name
'Chang, Wenju'
'Li, Jingfu'
'Ren, Wenlong'
'Shi, Yian'

_publ_section_title
;
 Pd-Catalyzed regioselective hydroesterification of 2-allylphenols to
 seven-membered lactones without external CO gas.
;
_journal_issue 11
_journal_name_full 'Organic &amp; biomolecular chemistry'
_journal_page_first 3047
_journal_page_last 3052
_journal_paper_doi 10.1039/c5ob02663f
_journal_volume 14
_journal_year 2016
_chemical_formula_sum 'C15 H14 O2'
_chemical_formula_weight 226.26
_chemical_name_systematic
; 
 ? 
;
_space_group_IT_number 14
_symmetry_cell_setting monoclinic
_symmetry_space_group_name_Hall '-P 2yn'
_symmetry_space_group_name_H-M 'P 1 21/n 1'
_atom_sites_solution_hydrogens geom
_atom_sites_solution_primary direct
_atom_sites_solution_secondary difmap
_audit_creation_method SHELXL-97
_audit_update_record
;
2015-07-14 deposited with the CCDC.
2016-01-26 downloaded from the CCDC.
;
_cell_angle_alpha 90.00
_cell_angle_beta 93.89(3)
_cell_angle_gamma 90.00
_cell_formula_units_Z 4
_cell_length_a 5.3480(11)
_cell_length_b 12.242(2)
_cell_length_c 17.786(4)
_cell_measurement_reflns_used 25
_cell_measurement_temperature 293(2)
_cell_measurement_theta_max 13
_cell_measurement_theta_min 9
_cell_volume 1161.8(4)
_computing_structure_refinement 'SHELXL-97 (Sheldrick, 1997)'
_computing_structure_solution 'SHELXS-97 (Sheldrick, 1990)'
_diffrn_ambient_temperature 293(2)
_diffrn_measured_fraction_theta_full 1.000
_diffrn_measured_fraction_theta_max 1.000
_diffrn_measurement_device_type 'Nonius CAD4'
_diffrn_measurement_method \w/2\q
_diffrn_radiation_monochromator graphite
_diffrn_radiation_source 'fine-focus sealed tube'
_diffrn_radiation_type MoK\a
_diffrn_radiation_wavelength 0.71073
_diffrn_reflns_av_R_equivalents 0.0643
_diffrn_reflns_av_sigmaI/netI 0.0640
_diffrn_reflns_limit_h_max 6
_diffrn_reflns_limit_h_min 0
_diffrn_reflns_limit_k_max 14
_diffrn_reflns_limit_k_min 0
_diffrn_reflns_limit_l_max 21
_diffrn_reflns_limit_l_min -21
_diffrn_reflns_number 2386
_diffrn_reflns_theta_full 25.39
_diffrn_reflns_theta_max 25.39
_diffrn_reflns_theta_min 2.02
_diffrn_standards_decay_% 1
_diffrn_standards_interval_count 200
_diffrn_standards_interval_time 2h
_diffrn_standards_number 3
_exptl_absorpt_coefficient_mu 0.085
_exptl_absorpt_correction_T_max 0.9916
_exptl_absorpt_correction_T_min 0.9750
_exptl_absorpt_correction_type psi-scan
_exptl_crystal_density_diffrn 1.294
_exptl_crystal_density_method 'not measured'
_exptl_crystal_description block
_exptl_crystal_F_000 480
_exptl_crystal_size_max 0.30
_exptl_crystal_size_mid 0.20
_exptl_crystal_size_min 0.10
_refine_diff_density_max 0.215
_refine_diff_density_min -0.257
_refine_diff_density_rms 0.067
_refine_ls_extinction_method none
_refine_ls_goodness_of_fit_ref 1.002
_refine_ls_hydrogen_treatment constr
_refine_ls_matrix_type full
_refine_ls_number_parameters 154
_refine_ls_number_reflns 2147
_refine_ls_number_restraints 0
_refine_ls_restrained_S_all 1.002
_refine_ls_R_factor_all 0.1251
_refine_ls_R_factor_gt 0.0680
_refine_ls_shift/su_max 0.000
_refine_ls_shift/su_mean 0.000
_refine_ls_structure_factor_coef Fsqd
_refine_ls_weighting_details 'calc w=1/[\s^2^(Fo^2^)+(0.1000P)^2^+0.2800P] where P=(Fo^2^+2Fc^2^)/3'
_refine_ls_weighting_scheme calc
_refine_ls_wR_factor_gt 0.1693
_refine_ls_wR_factor_ref 0.2067
_reflns_number_gt 1221
_reflns_number_total 2147
_reflns_threshold_expression >2sigma(I)
_cod_data_source_file c5ob02663f2.cif
_cod_data_source_block b
_cod_depositor_comments
;
The following automatic conversions were performed:

'_symmetry_cell_setting' value 'Monoclinic' changed to 'monoclinic'
according to
/usr/data/users/saulius/crontab/automatic-downloads/rss-feeds/RSC/lib/dictionaries/cif_core.dic
dictionary named 'cif_core.dic' version 2.4.2 from 2011-04-26.

Automatic conversion script
Id: cif_fix_values 4268 2015-11-12 08:31:59Z antanas 

 Adding full bibliography for 7154942--7154943.cif.
;
_cod_original_sg_symbol_H-M P21/N
_cod_database_code 7154942

loop_
_symmetry_equiv_pos_as_xyz
'x, y, z'
'-x+1/2, y+1/2, -z+1/2'
'-x, -y, -z'
'x-1/2, -y-1/2, z-1/2'

loop_
_atom_site_label
_atom_site_type_symbol
_atom_site_fract_x
_atom_site_fract_y
_atom_site_fract_z
_atom_site_U_iso_or_equiv
_atom_site_adp_type
_atom_site_occupancy
_atom_site_symmetry_multiplicity
_atom_site_calc_flag
_atom_site_refinement_flags
O1 O -0.0869(4) 0.8585(2) 0.55032(13) 0.0585(7) Uani 1 1 d .
C2 C 0.0546(6) 0.6756(3) 0.51910(18) 0.0520(9) Uani 1 1 d .
H2A H 0.2208 0.7071 0.5186 0.062 Uiso 1 1 calc R
H2B H 0.0322 0.6257 0.4768 0.062 Uiso 1 1 calc R
O2 O -0.3282(5) 0.7607(3) 0.47200(15) 0.0756(9) Uani 1 1 d .
C3 C -0.1361(6) 0.7643(3) 0.51031(19) 0.0525(9) Uani 1 1 d .
C4 C 0.1172(6) 0.8648(3) 0.60441(18) 0.0465(8) Uani 1 1 d .
C5 C 0.2671(7) 0.9578(3) 0.6001(2) 0.0580(10) Uani 1 1 d .
H5A H 0.2348 1.0088 0.5620 0.070 Uiso 1 1 calc R
C6 C 0.4610(7) 0.9723(3) 0.6527(2) 0.0572(10) Uani 1 1 d .
H6A H 0.5623 1.0337 0.6501 0.069 Uiso 1 1 calc R
C7 C 0.5108(6) 0.8958(3) 0.71098(19) 0.0474(9) Uani 1 1 d .
C8 C 0.7157(6) 0.9090(3) 0.7647(2) 0.0591(10) Uani 1 1 d .
H8A H 0.8192 0.9697 0.7616 0.071 Uiso 1 1 calc R
C9 C 0.7648(7) 0.8352(3) 0.8206(2) 0.0623(11) Uani 1 1 d .
H9A H 0.9013 0.8450 0.8551 0.075 Uiso 1 1 calc R
C10 C 0.6091(7) 0.7445(3) 0.82590(19) 0.0586(10) Uani 1 1 d .
H10A H 0.6417 0.6945 0.8647 0.070 Uiso 1 1 calc R
C12 C 0.3556(6) 0.8029(3) 0.71502(17) 0.0420(8) Uani 1 1 d .
C11 C 0.4098(6) 0.7280(3) 0.77515(18) 0.0502(9) Uani 1 1 d .
H11A H 0.3081 0.6671 0.7799 0.060 Uiso 1 1 calc R
C13 C 0.1515(6) 0.7876(3) 0.65937(17) 0.0415(8) Uani 1 1 d .
C14 C -0.0197(6) 0.6898(3) 0.65727(18) 0.0467(8) Uani 1 1 d .
H14A H -0.1924 0.7142 0.6511 0.056 Uiso 1 1 calc R
H14B H 0.0023 0.6509 0.7048 0.056 Uiso 1 1 calc R
C1 C 0.0343(6) 0.6119(3) 0.59246(17) 0.0445(8) Uani 1 1 d .
H1A H -0.1080 0.5617 0.5851 0.053 Uiso 1 1 calc R
C15 C 0.2693(7) 0.5437(3) 0.6101(2) 0.0592(10) Uani 1 1 d .
H15A H 0.2957 0.4964 0.5682 0.089 Uiso 1 1 calc R
H15B H 0.2492 0.5004 0.6543 0.089 Uiso 1 1 calc R
H15C H 0.4113 0.5911 0.6187 0.089 Uiso 1 1 calc R

loop_
_atom_site_aniso_label
_atom_site_aniso_U_11
_atom_site_aniso_U_22
_atom_site_aniso_U_33
_atom_site_aniso_U_23
_atom_site_aniso_U_13
_atom_site_aniso_U_12
O1 0.0572(15) 0.0568(16) 0.0599(15) 0.0006(13) -0.0083(12) 0.0082(12)
C2 0.050(2) 0.064(2) 0.0425(19) -0.0097(17) 0.0074(16) -0.0092(18)
O2 0.0544(16) 0.105(2) 0.0650(17) 0.0006(16) -0.0163(14) -0.0041(15)
C3 0.047(2) 0.067(3) 0.0437(19) 0.0045(18) 0.0026(17) -0.0083(18)
C4 0.0444(19) 0.049(2) 0.0463(19) -0.0040(16) 0.0018(15) 0.0030(16)
C5 0.072(2) 0.043(2) 0.059(2) 0.0049(17) 0.005(2) 0.0014(19)
C6 0.059(2) 0.044(2) 0.068(2) -0.0064(19) 0.010(2) -0.0132(18)
C7 0.0485(19) 0.047(2) 0.048(2) -0.0154(16) 0.0080(16) 0.0003(17)
C8 0.048(2) 0.063(2) 0.067(3) -0.024(2) 0.0051(19) -0.0050(18)
C9 0.052(2) 0.082(3) 0.052(2) -0.022(2) -0.0069(18) 0.007(2)
C10 0.059(2) 0.077(3) 0.0387(19) -0.0109(19) 0.0025(17) 0.016(2)
C12 0.0397(17) 0.049(2) 0.0380(17) -0.0071(15) 0.0093(14) 0.0052(15)
C11 0.054(2) 0.059(2) 0.0385(18) -0.0046(16) 0.0085(16) 0.0013(17)
C13 0.0402(17) 0.0422(18) 0.0432(18) -0.0020(15) 0.0105(14) -0.0009(14)
C14 0.0435(18) 0.053(2) 0.0443(19) -0.0016(16) 0.0073(15) -0.0027(16)
C1 0.0369(17) 0.0460(19) 0.051(2) -0.0042(15) 0.0065(15) -0.0083(15)
C15 0.052(2) 0.055(2) 0.070(2) -0.0065(19) 0.0010(19) 0.0025(18)

loop_
_atom_type_symbol
_atom_type_description
_atom_type_scat_dispersion_real
_atom_type_scat_dispersion_imag
_atom_type_scat_source
C C 0.0033 0.0016 'International Tables Vol C Tables 4.2.6.8 and 6.1.1.4'
H H 0.0000 0.0000 'International Tables Vol C Tables 4.2.6.8 and 6.1.1.4'
O O 0.0106 0.0060 'International Tables Vol C Tables 4.2.6.8 and 6.1.1.4'

loop_
_geom_angle_atom_site_label_1
_geom_angle_atom_site_label_2
_geom_angle_atom_site_label_3
_geom_angle
C3 O1 C4 120.9(3)
C3 C2 C1 111.9(3)
C3 C2 H2A 109.2
C1 C2 H2A 109.2
C3 C2 H2B 109.2
C1 C2 H2B 109.2
H2A C2 H2B 107.9
O2 C3 O1 117.0(4)
O2 C3 C2 126.0(4)
O1 C3 C2 116.9(3)
C13 C4 C5 123.7(3)
C13 C4 O1 120.8(3)
C5 C4 O1 115.4(3)
C6 C5 C4 118.9(3)
C6 C5 H5A 120.6
C4 C5 H5A 120.6
C5 C6 C7 121.1(3)
C5 C6 H6A 119.5
C7 C6 H6A 119.5
C6 C7 C12 119.3(3)
C6 C7 C8 121.4(3)
C12 C7 C8 119.3(3)
C9 C8 C7 121.5(4)
C9 C8 H8A 119.3
C7 C8 H8A 119.3
C8 C9 C10 119.6(3)
C8 C9 H9A 120.2
C10 C9 H9A 120.2
C11 C10 C9 121.1(4)
C11 C10 H10A 119.5
C9 C10 H10A 119.5
C7 C12 C11 117.8(3)
C7 C12 C13 119.5(3)
C11 C12 C13 122.7(3)
C10 C11 C12 120.7(3)
C10 C11 H11A 119.6
C12 C11 H11A 119.6
C4 C13 C12 117.5(3)
C4 C13 C14 118.8(3)
C12 C13 C14 123.6(3)
C13 C14 C1 111.5(3)
C13 C14 H14A 109.3
C1 C14 H14A 109.3
C13 C14 H14B 109.3
C1 C14 H14B 109.3
H14A C14 H14B 108.0
C15 C1 C2 110.4(3)
C15 C1 C14 112.3(3)
C2 C1 C14 110.5(3)
C15 C1 H1A 107.8
C2 C1 H1A 107.8
C14 C1 H1A 107.8
C1 C15 H15A 109.5
C1 C15 H15B 109.5
H15A C15 H15B 109.5
C1 C15 H15C 109.5
H15A C15 H15C 109.5
H15B C15 H15C 109.5

loop_
_geom_bond_atom_site_label_1
_geom_bond_atom_site_label_2
_geom_bond_distance
O1 C3 1.371(4)
O1 C4 1.407(4)
C2 C3 1.491(5)
C2 C1 1.530(4)
C2 H2A 0.9700
C2 H2B 0.9700
O2 C3 1.195(4)
C4 C13 1.363(4)
C4 C5 1.397(5)
C5 C6 1.360(5)
C5 H5A 0.9300
C6 C7 1.409(5)
C6 H6A 0.9300
C7 C12 1.413(4)
C7 C8 1.413(5)
C8 C9 1.356(5)
C8 H8A 0.9300
C9 C10 1.395(5)
C9 H9A 0.9300
C10 C11 1.364(4)
C10 H10A 0.9300
C12 C11 1.424(4)
C12 C13 1.435(4)
C11 H11A 0.9300
C13 C14 1.506(4)
C14 C1 1.538(4)
C14 H14A 0.9700
C14 H14B 0.9700
C1 C15 1.524(4)
C1 H1A 0.9800
C15 H15A 0.9600
C15 H15B 0.9600
C15 H15C 0.9600

loop_
_geom_torsion_atom_site_label_1
_geom_torsion_atom_site_label_2
_geom_torsion_atom_site_label_3
_geom_torsion_atom_site_label_4
_geom_torsion
C4 O1 C3 O2 171.4(3)
C4 O1 C3 C2 -8.2(5)
C1 C2 C3 O2 -100.7(4)
C1 C2 C3 O1 78.8(4)
C3 O1 C4 C13 -51.1(4)
C3 O1 C4 C5 132.9(3)
C13 C4 C5 C6 1.0(5)
O1 C4 C5 C6 176.9(3)
C4 C5 C6 C7 -0.4(5)
C5 C6 C7 C12 -0.4(5)
C5 C6 C7 C8 178.4(3)
C6 C7 C8 C9 -179.6(3)
C12 C7 C8 C9 -0.9(5)
C7 C8 C9 C10 -0.5(5)
C8 C9 C10 C11 0.9(5)
C6 C7 C12 C11 -179.3(3)
C8 C7 C12 C11 1.9(4)
C6 C7 C12 C13 0.5(4)
C8 C7 C12 C13 -178.3(3)
C9 C10 C11 C12 0.2(5)
C7 C12 C11 C10 -1.6(5)
C13 C12 C11 C10 178.6(3)
C5 C4 C13 C12 -0.8(5)
O1 C4 C13 C12 -176.5(3)
C5 C4 C13 C14 -179.0(3)
O1 C4 C13 C14 5.3(4)
C7 C12 C13 C4 0.0(4)
C11 C12 C13 C4 179.9(3)
C7 C12 C13 C14 178.1(3)
C11 C12 C13 C14 -2.1(5)
C4 C13 C14 C1 71.3(4)
C12 C13 C14 C1 -106.7(3)
C3 C2 C1 C15 -164.9(3)
C3 C2 C1 C14 -40.0(4)
C13 C14 C1 C15 76.5(3)
C13 C14 C1 C2 -47.3(3)
